data_7017103
loop_
_publ_author_name
'Gl\"ockner, Andreas'
'Arias, Oscar'
'Bannenberg, Thomas'
'Daniliuc, Constantin G.'
'Jones, Peter G.'
'Tamm, Matthias'

_publ_section_title
;
 Facile \h(5)-\h(3) hapticity interconversion in
 pentamethylcyclopentadienyl ruthenium(ii) complexes containing a
 phenylmethallyl ("open indenyl") ligand.
;
_journal_issue 43
_journal_name_full 'Dalton transactions (Cambridge, England : 2003)'
_journal_page_first 11511
_journal_page_last 11518
_journal_paper_doi 10.1039/c1dt11436k
_journal_volume 40
_journal_year 2011
_chemical_formula_sum 'C20 H26 Ru'
_chemical_formula_weight 367.48
_chemical_name_systematic
;
?
;
_space_group_IT_number 14
_symmetry_cell_setting monoclinic
_symmetry_space_group_name_Hall '-P 2ybc'
_symmetry_space_group_name_H-M 'P 1 21/c 1'
_atom_sites_solution_hydrogens geom
_atom_sites_solution_primary direct
_atom_sites_solution_secondary difmap
_audit_creation_method SHELXL-97
_cell_angle_alpha 90.00
_cell_angle_beta 104.424(2)
_cell_angle_gamma 90.00
_cell_formula_units_Z 4
_cell_length_a 13.4601(2)
_cell_length_b 7.11350(10)
_cell_length_c 17.8388(2)
_cell_measurement_reflns_used 15580
_cell_measurement_temperature 100(2)
_cell_measurement_theta_max 75.6369
_cell_measurement_theta_min 3.3876
_cell_volume 1654.20(4)
_computing_cell_refinement
;
CrysAlisPro, Oxford Diffraction Ltd.,
Version 1.171.33.55 (release 05-01-2010 CrysAlis171 .NET)
(compiled Jan 5 2010,16:28:46)
;
_computing_data_collection
;
CrysAlisPro, Oxford Diffraction Ltd.,
Version 1.171.33.55 (release 05-01-2010 CrysAlis171 .NET)
(compiled Jan 5 2010,16:28:46)
;
_computing_data_reduction
;
CrysAlisPro, Oxford Diffraction Ltd.,
Version 1.171.33.55 (release 05-01-2010 CrysAlis171 .NET)
(compiled Jan 5 2010,16:28:46)
;
_computing_molecular_graphics 'BRUKER XP'
_computing_publication_material SHELXL-97
_computing_structure_refinement 'SHELXL-97 (Sheldrick, 1997)'
_computing_structure_solution 'SHELXS-97 (Sheldrick, 1990)'
_diffrn_ambient_temperature 100(2)
_diffrn_detector_area_resol_mean 10.3543
_diffrn_measured_fraction_theta_full 1.000
_diffrn_measured_fraction_theta_max 0.996
_diffrn_measurement_device_type 'Xcalibur, Atlas, Nova'
_diffrn_measurement_method '\w scans'
_diffrn_radiation_monochromator mirror
_diffrn_radiation_source 'Nova (Cu) X-ray Source'
_diffrn_radiation_type 'Cu K\a'
_diffrn_radiation_wavelength 1.54184
_diffrn_reflns_av_R_equivalents 0.0347
_diffrn_reflns_av_sigmaI/netI 0.0155
_diffrn_reflns_limit_h_max 16
_diffrn_reflns_limit_h_min -16
_diffrn_reflns_limit_k_max 7
_diffrn_reflns_limit_k_min -8
_diffrn_reflns_limit_l_max 22
_diffrn_reflns_limit_l_min -22
_diffrn_reflns_number 20622
_diffrn_reflns_theta_full 72.50
_diffrn_reflns_theta_max 75.82
_diffrn_reflns_theta_min 3.39
_exptl_absorpt_coefficient_mu 7.572
_exptl_absorpt_correction_T_max 1.00000
_exptl_absorpt_correction_T_min 0.43688
_exptl_absorpt_correction_type multi-scan
_exptl_absorpt_process_details
;
CrysAlisPro, Oxford Diffraction Ltd.,
Version 1.171.33.55 (release 05-01-2010 CrysAlis171 .NET)
(compiled Jan 5 2010,16:28:46)
;
_exptl_crystal_colour orange
_exptl_crystal_density_diffrn 1.476
_exptl_crystal_density_method 'not measured'
_exptl_crystal_description prism
_exptl_crystal_F_000 760
_exptl_crystal_size_max 0.11
_exptl_crystal_size_mid 0.05
_exptl_crystal_size_min 0.03
_refine_diff_density_max 2.823
_refine_diff_density_min -0.808
_refine_diff_density_rms 0.091
_refine_ls_extinction_method none
_refine_ls_goodness_of_fit_ref 1.077
_refine_ls_hydrogen_treatment
;
The hydrogens of the C1, C3 and c5 atoms were refined freely.
The methyls were refined using a rigid model, others riding.
;
_refine_ls_matrix_type full
_refine_ls_number_parameters 212
_refine_ls_number_reflns 3419
_refine_ls_number_restraints 0
_refine_ls_restrained_S_all 1.077
_refine_ls_R_factor_all 0.0358
_refine_ls_R_factor_gt 0.0341
_refine_ls_shift/su_max 0.002
_refine_ls_shift/su_mean 0.000
_refine_ls_structure_factor_coef Fsqd
_refine_ls_weighting_details 'calc w=1/[\s^2^(Fo^2^)+(0.0522P)^2^+2.7797P] where P=(Fo^2^+2Fc^2^)/3'
_refine_ls_weighting_scheme calc
_refine_ls_wR_factor_gt 0.0892
_refine_ls_wR_factor_ref 0.0903
_reflns_number_gt 3221
_reflns_number_total 3419
_reflns_threshold_expression >2sigma(I)
_cod_data_source_file c1dt11436k.txt
_cod_data_source_block andyg29
_cod_original_sg_symbol_H-M 'P 21/c'
_cod_database_code 7017103

loop_
_symmetry_equiv_pos_as_xyz
'x, y, z'
'-x, y+1/2, -z+1/2'
'-x, -y, -z'
'x, -y-1/2, z-1/2'

loop_
_atom_site_label
_atom_site_type_symbol
_atom_site_fract_x
_atom_site_fract_y
_atom_site_fract_z
_atom_site_U_iso_or_equiv
_atom_site_adp_type
_atom_site_occupancy
_atom_site_symmetry_multiplicity
_atom_site_calc_flag
_atom_site_refinement_flags
Ru Ru 0.777931(16) 0.89210(3) 0.110159(11) 0.02169(10) Uani 1 1 d .
C1 C 0.8807(3) 1.1165(4) 0.0901(2) 0.0305(7) Uani 1 1 d .
H1A H 0.943(3) 1.083(5) 0.070(2) 0.035(10) Uiso 1 1 d .
H1B H 0.894(3) 1.222(6) 0.130(2) 0.049(12) Uiso 1 1 d .
C2 C 0.7891(3) 1.1160(4) 0.02934(19) 0.0289(7) Uani 1 1 d .
C3 C 0.6904(3) 1.1217(4) 0.04439(18) 0.0272(6) Uani 1 1 d .
H3 H 0.633(3) 1.111(4) -0.001(2) 0.023(9) Uiso 1 1 d .
C4 C 0.6668(3) 1.1160(4) 0.11890(19) 0.0269(6) Uani 1 1 d .
C5 C 0.7448(3) 1.1251(4) 0.19099(19) 0.0281(6) Uani 1 1 d .
H5 H 0.800(3) 1.199(5) 0.1965(19) 0.023(8) Uiso 1 1 d .
C6 C 0.7146(3) 1.0852(5) 0.26068(19) 0.0338(7) Uani 1 1 d .
H6 H 0.7653 1.0869 0.3085 0.041 Uiso 1 1 calc R
C7 C 0.6156(3) 1.0446(5) 0.2611(2) 0.0389(8) Uani 1 1 d .
H7 H 0.5983 1.0167 0.3083 0.047 Uiso 1 1 calc R
C8 C 0.5388(3) 1.0443(5) 0.1905(2) 0.0361(7) Uani 1 1 d .
H8 H 0.4695 1.0204 0.1910 0.043 Uiso 1 1 calc R
C9 C 0.5625(3) 1.0775(5) 0.1224(2) 0.0324(7) Uani 1 1 d .
H9 H 0.5096 1.0756 0.0758 0.039 Uiso 1 1 calc R
C10 C 0.7933(3) 1.0877(5) -0.0537(2) 0.0396(8) Uani 1 1 d .
H10A H 0.7345 1.0119 -0.0808 0.047 Uiso 1 1 calc R
H10B H 0.8571 1.0227 -0.0550 0.047 Uiso 1 1 calc R
H10C H 0.7912 1.2102 -0.0792 0.047 Uiso 1 1 calc R
C11 C 0.8288(2) 0.6428(4) 0.06136(18) 0.0258(6) Uani 1 1 d .
C12 C 0.7217(2) 0.6230(4) 0.05730(18) 0.0245(6) Uani 1 1 d .
C13 C 0.7098(3) 0.6245(4) 0.13396(19) 0.0267(6) Uani 1 1 d .
C14 C 0.8091(2) 0.6429(4) 0.18640(17) 0.0258(6) Uani 1 1 d .
C15 C 0.8830(2) 0.6533(4) 0.14177(18) 0.0264(6) Uani 1 1 d .
C16 C 0.8773(3) 0.6280(5) -0.0057(2) 0.0364(7) Uani 1 1 d .
H16A H 0.8978 0.4975 -0.0110 0.044 Uiso 1 1 calc R
H16B H 0.9378 0.7095 0.0035 0.044 Uiso 1 1 calc R
H16C H 0.8278 0.6673 -0.0532 0.044 Uiso 1 1 calc R
C17 C 0.6385(3) 0.5931(4) -0.01531(19) 0.0327(7) Uani 1 1 d .
H17A H 0.6366 0.4602 -0.0301 0.039 Uiso 1 1 calc R
H17B H 0.6524 0.6704 -0.0570 0.039 Uiso 1 1 calc R
H17C H 0.5723 0.6292 -0.0062 0.039 Uiso 1 1 calc R
C18 C 0.6116(3) 0.5935(4) 0.1583(2) 0.0336(7) Uani 1 1 d .
H18A H 0.5532 0.6317 0.1163 0.040 Uiso 1 1 calc R
H18B H 0.6127 0.6686 0.2046 0.040 Uiso 1 1 calc R
H18C H 0.6051 0.4601 0.1699 0.040 Uiso 1 1 calc R
C19 C 0.8305(3) 0.6368(5) 0.27288(19) 0.0351(7) Uani 1 1 d .
H19A H 0.8297 0.5059 0.2899 0.042 Uiso 1 1 calc R
H19B H 0.7778 0.7084 0.2898 0.042 Uiso 1 1 calc R
H19C H 0.8980 0.6920 0.2955 0.042 Uiso 1 1 calc R
C20 C 0.9972(3) 0.6593(5) 0.1724(2) 0.0392(8) Uani 1 1 d .
H20A H 1.0145 0.7280 0.2216 0.047 Uiso 1 1 calc R
H20B H 1.0280 0.7230 0.1350 0.047 Uiso 1 1 calc R
H20C H 1.0240 0.5308 0.1807 0.047 Uiso 1 1 calc R

loop_
_atom_site_aniso_label
_atom_site_aniso_U_11
_atom_site_aniso_U_22
_atom_site_aniso_U_33
_atom_site_aniso_U_23
_atom_site_aniso_U_13
_atom_site_aniso_U_12
Ru 0.02527(14) 0.01794(14) 0.02055(14) 0.00091(7) 0.00324(9) 0.00052(7)
C1 0.0358(17) 0.0241(16) 0.0316(16) 0.0033(12) 0.0083(14) -0.0090(12)
C2 0.0406(18) 0.0205(15) 0.0252(15) 0.0079(11) 0.0077(13) -0.0014(11)
C3 0.0367(17) 0.0167(14) 0.0242(14) 0.0022(10) 0.0003(13) 0.0033(11)
C4 0.0340(17) 0.0149(14) 0.0306(16) -0.0026(10) 0.0059(13) 0.0051(11)
C5 0.0289(16) 0.0229(15) 0.0311(16) -0.0065(11) 0.0047(13) 0.0018(12)
C6 0.0403(18) 0.0337(17) 0.0247(15) -0.0076(12) 0.0032(13) 0.0065(14)
C7 0.047(2) 0.0382(19) 0.0351(17) -0.0021(15) 0.0174(15) 0.0046(16)
C8 0.0318(16) 0.0317(17) 0.0471(19) -0.0042(15) 0.0141(14) 0.0027(13)
C9 0.0281(15) 0.0278(15) 0.0383(17) -0.0056(13) 0.0024(13) 0.0061(12)
C10 0.057(2) 0.0338(18) 0.0294(17) 0.0054(13) 0.0146(16) -0.0008(15)
C11 0.0315(15) 0.0173(13) 0.0295(15) 0.0014(11) 0.0092(12) 0.0056(11)
C12 0.0276(15) 0.0169(13) 0.0270(15) -0.0002(10) 0.0031(12) 0.0019(10)
C13 0.0322(16) 0.0166(13) 0.0314(16) 0.0015(11) 0.0082(13) -0.0023(11)
C14 0.0354(16) 0.0172(13) 0.0230(14) 0.0037(11) 0.0035(12) 0.0030(11)
C15 0.0288(15) 0.0168(13) 0.0313(15) 0.0035(11) 0.0033(12) 0.0032(11)
C16 0.045(2) 0.0323(17) 0.0365(17) 0.0016(13) 0.0185(15) 0.0051(14)
C17 0.0374(18) 0.0247(16) 0.0300(16) -0.0001(12) -0.0032(13) 0.0016(12)
C18 0.0356(18) 0.0253(16) 0.0431(19) -0.0008(13) 0.0159(15) -0.0019(12)
C19 0.052(2) 0.0279(16) 0.0238(15) 0.0019(12) 0.0057(14) 0.0008(14)
C20 0.0272(16) 0.0367(18) 0.049(2) 0.0058(16) 0.0004(14) 0.0003(14)

loop_
_atom_type_symbol
_atom_type_description
_atom_type_scat_dispersion_real
_atom_type_scat_dispersion_imag
_atom_type_scat_source
C C 0.0181 0.0091 'International Tables Vol C Tables 4.2.6.8 and 6.1.1.4'
H H 0.0000 0.0000 'International Tables Vol C Tables 4.2.6.8 and 6.1.1.4'
Ru Ru 0.0552 3.2960 'International Tables Vol C Tables 4.2.6.8 and 6.1.1.4'

loop_
_geom_angle_atom_site_label_1
_geom_angle_atom_site_label_2
_geom_angle_atom_site_label_3
_geom_angle
C11 Ru C3 125.57(12)
C11 Ru C2 104.63(12)
C3 Ru C2 38.05(13)
C11 Ru C12 38.49(12)
C3 Ru C12 109.99(11)
C2 Ru C12 115.38(12)
C11 Ru C15 38.62(11)
C3 Ru C15 161.33(12)
C2 Ru C15 126.19(12)
C12 Ru C15 64.14(11)
C11 Ru C1 104.77(13)
C3 Ru C1 69.27(13)
C2 Ru C1 37.98(13)
C12 Ru C1 136.92(13)
C15 Ru C1 102.29(13)
C11 Ru C13 63.67(12)
C3 Ru C13 123.87(12)
C2 Ru C13 149.46(12)
C12 Ru C13 37.68(12)
C15 Ru C13 63.43(12)
C1 Ru C13 165.67(13)
C11 Ru C14 63.83(11)
C3 Ru C14 158.01(13)
C2 Ru C14 163.73(13)
C12 Ru C14 63.57(11)
C15 Ru C14 37.69(12)
C1 Ru C14 130.67(12)
C13 Ru C14 37.94(12)
C11 Ru C4 154.85(12)
C3 Ru C4 38.29(12)
C2 Ru C4 71.34(12)
C12 Ru C4 119.53(12)
C15 Ru C4 160.37(12)
C1 Ru C4 87.28(13)
C13 Ru C4 106.71(12)
C14 Ru C4 124.13(12)
C11 Ru C5 165.77(12)
C3 Ru C5 68.65(11)
C2 Ru C5 86.81(13)
C12 Ru C5 142.92(12)
C15 Ru C5 127.39(12)
C1 Ru C5 78.91(13)
C13 Ru C5 110.23(12)
C14 Ru C5 103.17(12)
C4 Ru C5 37.13(12)
C2 C1 Ru 70.24(17)
C3 C2 C1 121.9(3)
C3 C2 C10 117.1(3)
C1 C2 C10 120.7(3)
C3 C2 Ru 70.95(17)
C1 C2 Ru 71.78(17)
C10 C2 Ru 125.3(2)
C2 C3 C4 127.2(3)
C2 C3 Ru 71.00(17)
C4 C3 Ru 72.30(16)
C3 C4 C5 122.8(3)
C3 C4 C9 118.9(3)
C5 C4 C9 117.9(3)
C3 C4 Ru 69.41(17)
C5 C4 Ru 75.04(17)
C9 C4 Ru 123.1(2)
C6 C5 C4 117.6(3)
C6 C5 Ru 122.7(2)
C4 C5 Ru 67.83(16)
C7 C6 C5 122.4(3)
C6 C7 C8 119.5(3)
C9 C8 C7 121.1(3)
C8 C9 C4 121.4(3)
C12 C11 C15 108.0(3)
C12 C11 C16 125.7(3)
C15 C11 C16 125.8(3)
C12 C11 Ru 71.64(16)
C15 C11 Ru 71.86(17)
C16 C11 Ru 128.5(2)
C13 C12 C11 107.7(3)
C13 C12 C17 126.5(3)
C11 C12 C17 125.6(3)
C13 C12 Ru 71.74(16)
C11 C12 Ru 69.87(16)
C17 C12 Ru 126.9(2)
C12 C13 C14 108.7(3)
C12 C13 C18 126.5(3)
C14 C13 C18 124.6(3)
C12 C13 Ru 70.58(16)
C14 C13 Ru 71.43(17)
C18 C13 Ru 128.3(2)
C15 C14 C13 107.9(3)
C15 C14 C19 126.6(3)
C13 C14 C19 125.3(3)
C15 C14 Ru 70.47(16)
C13 C14 Ru 70.64(16)
C19 C14 Ru 128.0(2)
C14 C15 C11 107.7(3)
C14 C15 C20 126.5(3)
C11 C15 C20 125.7(3)
C14 C15 Ru 71.84(17)
C11 C15 Ru 69.52(16)
C20 C15 Ru 127.5(2)

loop_
_geom_bond_atom_site_label_1
_geom_bond_atom_site_label_2
_geom_bond_distance
Ru C11 2.161(3)
Ru C3 2.178(3)
Ru C2 2.179(3)
Ru C12 2.184(3)
Ru C15 2.192(3)
Ru C1 2.199(3)
Ru C13 2.200(3)
Ru C14 2.210(3)
Ru C4 2.216(3)
Ru C5 2.312(3)
C1 C2 1.425(5)
C2 C3 1.420(5)
C2 C10 1.510(5)
C3 C4 1.442(5)
C4 C5 1.445(5)
C4 C9 1.447(5)
C5 C6 1.430(5)
C6 C7 1.365(5)
C7 C8 1.416(5)
C8 C9 1.351(5)
C11 C12 1.432(4)
C11 C15 1.440(4)
C11 C16 1.501(4)
C12 C13 1.416(4)
C12 C17 1.501(4)
C13 C14 1.433(4)
C13 C18 1.507(5)
C14 C15 1.422(4)
C14 C19 1.498(4)
C15 C20 1.499(4)

loop_
_geom_torsion_atom_site_label_1
_geom_torsion_atom_site_label_2
_geom_torsion_atom_site_label_3
_geom_torsion_atom_site_label_4
_geom_torsion
C11 Ru C1 C2 95.0(2)
C3 Ru C1 C2 -27.95(19)
C12 Ru C1 C2 69.5(3)
C15 Ru C1 C2 134.7(2)
C13 Ru C1 C2 129.8(5)
C14 Ru C1 C2 162.95(19)
C4 Ru C1 C2 -62.6(2)
C5 Ru C1 C2 -99.1(2)
Ru C1 C2 C3 52.4(2)
Ru C1 C2 C10 -120.8(3)
C11 Ru C2 C3 129.94(18)
C12 Ru C2 C3 90.43(19)
C15 Ru C2 C3 165.89(17)
C1 Ru C2 C3 -134.7(3)
C13 Ru C2 C3 67.3(3)
C14 Ru C2 C3 172.8(4)
C4 Ru C2 C3 -24.12(18)
C5 Ru C2 C3 -58.65(18)
C11 Ru C2 C1 -95.4(2)
C3 Ru C2 C1 134.7(3)
C12 Ru C2 C1 -134.9(2)
C15 Ru C2 C1 -59.4(2)
C13 Ru C2 C1 -158.0(2)
C14 Ru C2 C1 -52.5(5)
C4 Ru C2 C1 110.5(2)
C5 Ru C2 C1 76.0(2)
C11 Ru C2 C10 19.7(3)
C3 Ru C2 C10 -110.2(4)
C12 Ru C2 C10 -19.8(4)
C15 Ru C2 C10 55.7(4)
C1 Ru C2 C10 115.1(4)
C13 Ru C2 C10 -42.9(5)
C14 Ru C2 C10 62.6(6)
C4 Ru C2 C10 -134.3(3)
C5 Ru C2 C10 -168.8(3)
C1 C2 C3 C4 -4.4(5)
C10 C2 C3 C4 169.0(3)
Ru C2 C3 C4 48.3(3)
C1 C2 C3 Ru -52.8(3)
C10 C2 C3 Ru 120.6(3)
C11 Ru C3 C2 -65.8(2)
C12 Ru C3 C2 -105.99(19)
C15 Ru C3 C2 -37.9(4)
C1 Ru C3 C2 27.90(19)
C13 Ru C3 C2 -145.62(18)
C14 Ru C3 C2 -174.6(3)
C4 Ru C3 C2 141.3(3)
C5 Ru C3 C2 113.7(2)
C11 Ru C3 C4 152.88(18)
C2 Ru C3 C4 -141.3(3)
C12 Ru C3 C4 112.69(19)
C15 Ru C3 C4 -179.3(3)
C1 Ru C3 C4 -113.4(2)
C13 Ru C3 C4 73.1(2)
C14 Ru C3 C4 44.1(4)
C5 Ru C3 C4 -27.60(18)
C2 C3 C4 C5 7.4(4)
Ru C3 C4 C5 55.2(2)
C2 C3 C4 C9 -165.2(3)
Ru C3 C4 C9 -117.3(3)
C2 C3 C4 Ru -47.9(3)
C11 Ru C4 C3 -60.7(3)
C2 Ru C4 C3 23.99(18)
C12 Ru C4 C3 -85.2(2)
C15 Ru C4 C3 179.3(3)
C1 Ru C4 C3 59.22(19)
C13 Ru C4 C3 -123.98(19)
C14 Ru C4 C3 -161.67(18)
C5 Ru C4 C3 134.4(3)
C11 Ru C4 C5 164.9(3)
C3 Ru C4 C5 -134.4(3)
C2 Ru C4 C5 -110.4(2)
C12 Ru C4 C5 140.42(19)
C15 Ru C4 C5 44.9(4)
C1 Ru C4 C5 -75.2(2)
C13 Ru C4 C5 101.6(2)
C14 Ru C4 C5 64.0(2)
C11 Ru C4 C9 51.1(4)
C3 Ru C4 C9 111.8(3)
C2 Ru C4 C9 135.8(3)
C12 Ru C4 C9 26.6(3)
C15 Ru C4 C9 -68.9(5)
C1 Ru C4 C9 171.0(3)
C13 Ru C4 C9 -12.2(3)
C14 Ru C4 C9 -49.9(3)
C5 Ru C4 C9 -113.8(4)
C3 C4 C5 C6 -169.2(3)
C9 C4 C5 C6 3.4(4)
Ru C4 C5 C6 -116.5(3)
C3 C4 C5 Ru -52.8(2)
C9 C4 C5 Ru 119.9(3)
C11 Ru C5 C6 -43.7(6)
C3 Ru C5 C6 137.9(3)
C2 Ru C5 C6 172.3(3)
C12 Ru C5 C6 42.6(4)
C15 Ru C5 C6 -53.1(3)
C1 Ru C5 C6 -150.2(3)
C13 Ru C5 C6 18.3(3)
C14 Ru C5 C6 -20.7(3)
C4 Ru C5 C6 109.5(4)
C11 Ru C5 C4 -153.2(4)
C3 Ru C5 C4 28.40(19)
C2 Ru C5 C4 62.8(2)
C12 Ru C5 C4 -66.9(3)
C15 Ru C5 C4 -162.63(18)
C1 Ru C5 C4 100.3(2)
C13 Ru C5 C4 -91.2(2)
C14 Ru C5 C4 -130.20(19)
C4 C5 C6 C7 -1.8(5)
Ru C5 C6 C7 -82.0(4)
C5 C6 C7 C8 -1.0(5)
C6 C7 C8 C9 2.2(5)
C7 C8 C9 C4 -0.5(5)
C3 C4 C9 C8 170.6(3)
C5 C4 C9 C8 -2.4(4)
Ru C4 C9 C8 87.4(4)
C3 Ru C11 C12 -77.0(2)
C2 Ru C11 C12 -112.56(19)
C15 Ru C11 C12 116.8(3)
C1 Ru C11 C12 -151.88(18)
C13 Ru C11 C12 37.20(18)
C14 Ru C11 C12 79.70(19)
C4 Ru C11 C12 -35.4(4)
C5 Ru C11 C12 104.8(5)
C3 Ru C11 C15 166.14(18)
C2 Ru C11 C15 130.62(19)
C12 Ru C11 C15 -116.8(3)
C1 Ru C11 C15 91.3(2)
C13 Ru C11 C15 -79.62(19)
C14 Ru C11 C15 -37.12(18)
C4 Ru C11 C15 -152.2(3)
C5 Ru C11 C15 -12.0(6)
C3 Ru C11 C16 44.4(4)
C2 Ru C11 C16 8.9(3)
C12 Ru C11 C16 121.5(4)
C15 Ru C11 C16 -121.7(4)
C1 Ru C11 C16 -30.4(3)
C13 Ru C11 C16 158.7(3)
C14 Ru C11 C16 -158.8(3)
C4 Ru C11 C16 86.1(4)
C5 Ru C11 C16 -133.7(5)
C15 C11 C12 C13 1.0(3)
C16 C11 C12 C13 173.2(3)
Ru C11 C12 C13 -62.1(2)
C15 C11 C12 C17 -175.3(3)
C16 C11 C12 C17 -3.1(5)
Ru C11 C12 C17 121.6(3)
C15 C11 C12 Ru 63.1(2)
C16 C11 C12 Ru -124.7(3)
C11 Ru C12 C13 117.6(3)
C3 Ru C12 C13 -119.95(19)
C2 Ru C12 C13 -160.94(19)
C15 Ru C12 C13 79.3(2)
C1 Ru C12 C13 159.4(2)
C14 Ru C12 C13 37.13(18)
C4 Ru C12 C13 -78.9(2)
C5 Ru C12 C13 -39.2(3)
C3 Ru C12 C11 122.49(18)
C2 Ru C12 C11 81.5(2)
C15 Ru C12 C11 -38.25(17)
C1 Ru C12 C11 41.9(3)
C13 Ru C12 C11 -117.6(3)
C14 Ru C12 C11 -80.43(19)
C4 Ru C12 C11 163.57(17)
C5 Ru C12 C11 -156.8(2)
C11 Ru C12 C17 -120.0(4)
C3 Ru C12 C17 2.5(3)
C2 Ru C12 C17 -38.5(3)
C15 Ru C12 C17 -158.3(3)
C1 Ru C12 C17 -78.2(3)
C13 Ru C12 C17 122.4(4)
C14 Ru C12 C17 159.5(3)
C4 Ru C12 C17 43.5(3)
C5 Ru C12 C17 83.2(3)
C11 C12 C13 C14 -0.7(3)
C17 C12 C13 C14 175.6(3)
Ru C12 C13 C14 -61.6(2)
C11 C12 C13 C18 -175.2(3)
C17 C12 C13 C18 1.0(5)
Ru C12 C13 C18 123.8(3)
C11 C12 C13 Ru 60.9(2)
C17 C12 C13 Ru -122.8(3)
C11 Ru C13 C12 -38.00(18)
C3 Ru C13 C12 78.7(2)
C2 Ru C13 C12 35.5(3)
C15 Ru C13 C12 -81.3(2)
C1 Ru C13 C12 -76.1(5)
C14 Ru C13 C12 -118.5(3)
C4 Ru C13 C12 116.95(19)
C5 Ru C13 C12 156.01(18)
C11 Ru C13 C14 80.46(19)
C3 Ru C13 C14 -162.83(18)
C2 Ru C13 C14 154.0(2)
C12 Ru C13 C14 118.5(3)
C15 Ru C13 C14 37.11(18)
C1 Ru C13 C14 42.4(6)
C4 Ru C13 C14 -124.59(18)
C5 Ru C13 C14 -85.53(19)
C11 Ru C13 C18 -159.7(3)
C3 Ru C13 C18 -43.0(3)
C2 Ru C13 C18 -86.2(4)
C12 Ru C13 C18 -121.7(4)
C15 Ru C13 C18 156.9(3)
C1 Ru C13 C18 162.2(4)
C14 Ru C13 C18 119.8(4)
C4 Ru C13 C18 -4.8(3)
C5 Ru C13 C18 34.3(3)
C12 C13 C14 C15 0.1(3)
C18 C13 C14 C15 174.8(3)
Ru C13 C14 C15 -60.9(2)
C12 C13 C14 C19 -175.5(3)
C18 C13 C14 C19 -0.8(5)
Ru C13 C14 C19 123.4(3)
C12 C13 C14 Ru 61.1(2)
C18 C13 C14 Ru -124.2(3)
C11 Ru C14 C15 38.03(18)
C3 Ru C14 C15 159.0(3)
C2 Ru C14 C15 -9.1(5)
C12 Ru C14 C15 81.18(19)
C1 Ru C14 C15 -49.2(2)
C13 Ru C14 C15 118.1(3)
C4 Ru C14 C15 -169.67(17)
C5 Ru C14 C15 -135.82(18)
C11 Ru C14 C13 -80.0(2)
C3 Ru C14 C13 40.9(4)
C2 Ru C14 C13 -127.2(4)
C12 Ru C14 C13 -36.88(18)
C15 Ru C14 C13 -118.1(3)
C1 Ru C14 C13 -167.29(19)
C4 Ru C14 C13 72.3(2)
C5 Ru C14 C13 106.12(19)
C11 Ru C14 C19 159.7(3)
C3 Ru C14 C19 -79.3(4)
C2 Ru C14 C19 112.6(5)
C12 Ru C14 C19 -157.1(3)
C15 Ru C14 C19 121.7(4)
C1 Ru C14 C19 72.5(3)
C13 Ru C14 C19 -120.2(4)
C4 Ru C14 C19 -48.0(3)
C5 Ru C14 C19 -14.1(3)
C13 C14 C15 C11 0.5(3)
C19 C14 C15 C11 176.0(3)
Ru C14 C15 C11 -60.6(2)
C13 C14 C15 C20 -175.3(3)
C19 C14 C15 C20 0.3(5)
Ru C14 C15 C20 123.7(3)
C13 C14 C15 Ru 61.0(2)
C19 C14 C15 Ru -123.4(3)
C12 C11 C15 C14 -0.9(3)
C16 C11 C15 C14 -173.1(3)
Ru C11 C15 C14 62.1(2)
C12 C11 C15 C20 174.9(3)
C16 C11 C15 C20 2.7(5)
Ru C11 C15 C20 -122.2(3)
C12 C11 C15 Ru -62.9(2)
C16 C11 C15 Ru 124.8(3)
C11 Ru C15 C14 -117.6(3)
C3 Ru C15 C14 -155.2(3)
C2 Ru C15 C14 176.84(18)
C12 Ru C15 C14 -79.53(19)
C1 Ru C15 C14 143.99(19)
C13 Ru C15 C14 -37.34(18)
C4 Ru C15 C14 26.2(4)
C5 Ru C15 C14 58.7(2)
C3 Ru C15 C11 -37.5(4)
C2 Ru C15 C11 -65.5(2)
C12 Ru C15 C11 38.11(18)
C1 Ru C15 C11 -98.4(2)
C13 Ru C15 C11 80.30(19)
C14 Ru C15 C11 117.6(3)
C4 Ru C15 C11 143.9(3)
C5 Ru C15 C11 176.30(18)
C11 Ru C15 C20 119.9(4)
C3 Ru C15 C20 82.4(5)
C2 Ru C15 C20 54.4(3)
C12 Ru C15 C20 158.0(3)
C1 Ru C15 C20 21.5(3)
C13 Ru C15 C20 -159.8(3)
C14 Ru C15 C20 -122.5(4)
C4 Ru C15 C20 -96.2(4)
C5 Ru C15 C20 -63.8(3)
